data_4027913
loop_
_publ_author_name
'Tao Xie'
'Shu-Zhen Hu'
'Chuan-Feng Chen'

_publ_section_title
;
 Triptycene-Derived Homooxacalixarene Analogues: Synthesis, Structures,
 and Complexation with Fullerenes C60 and C70
;
_journal_name_full 'Journal of Organic Chemistry'
_journal_page_first 981
_journal_page_last 987
_journal_paper_doi 10.1021/jo302459m
_journal_volume 78
_journal_year 2013
_chemical_formula_moiety 'C76 H64 O6, 2(C H Cl3)'
_chemical_formula_sum 'C78 H66 Cl6 O6'
_chemical_formula_weight 1312.01
_chemical_name_systematic
; 
 ? 
;
_space_group_IT_number 2
_symmetry_cell_setting triclinic
_symmetry_space_group_name_Hall '-P 1'
_symmetry_space_group_name_H-M 'P -1'
_atom_sites_solution_hydrogens geom
_atom_sites_solution_primary direct
_atom_sites_solution_secondary difmap
_audit_creation_method SHELXL-97
_cell_angle_alpha 109.558(3)
_cell_angle_beta 90.173(5)
_cell_angle_gamma 100.381(6)
_cell_formula_units_Z 2
_cell_length_a 8.884(2)
_cell_length_b 17.286(5)
_cell_length_c 23.428(6)
_cell_measurement_reflns_used 10302
_cell_measurement_temperature 173(2)
_cell_measurement_theta_max 27.48
_cell_measurement_theta_min 1.29
_cell_volume 3326.9(15)
_computing_cell_refinement 'CrystalClear (Rigaku Inc., 2007)'
_computing_data_collection 'CrystalClear (Rigaku Inc., 2007)'
_computing_data_reduction 'CrystalClear (Rigaku Inc., 2007)'
_computing_molecular_graphics 'XP in Siemens SHELXTL (Sheldrick, 2008)'
_computing_publication_material 'SHELX97 (Sheldrick, 2008)'
_computing_structure_refinement 'SHELXL-97 (Sheldrick, 2008)'
_computing_structure_solution 'SHELXS-97 (Sheldrick, 2008)'
_diffrn_ambient_temperature 173(2)
_diffrn_measured_fraction_theta_full 0.999
_diffrn_measured_fraction_theta_max 0.999
_diffrn_measurement_device_type 'MM007-HF CCD(Saturn 724+)'
_diffrn_measurement_method '\w scans at fixed \c = 45\%'
_diffrn_radiation_monochromator Confocal
_diffrn_radiation_source 'rotating anode'
_diffrn_radiation_type MoK\a
_diffrn_radiation_wavelength 0.71073
_diffrn_reflns_av_R_equivalents 0.0675
_diffrn_reflns_av_sigmaI/netI 0.0696
_diffrn_reflns_limit_h_max 10
_diffrn_reflns_limit_h_min -10
_diffrn_reflns_limit_k_max 20
_diffrn_reflns_limit_k_min -20
_diffrn_reflns_limit_l_max 27
_diffrn_reflns_limit_l_min -27
_diffrn_reflns_number 36598
_diffrn_reflns_theta_full 25.00
_diffrn_reflns_theta_max 25.00
_diffrn_reflns_theta_min 1.81
_exptl_absorpt_coefficient_mu 0.313
_exptl_absorpt_correction_T_max 0.9876
_exptl_absorpt_correction_T_min 0.9401
_exptl_absorpt_correction_type multi-scan
_exptl_absorpt_process_details 'CrystalClear (Rigaku Inc., 2007)'
_exptl_crystal_colour colorless
_exptl_crystal_density_diffrn 1.310
_exptl_crystal_description plate
_exptl_crystal_F_000 1368
_exptl_crystal_size_max 0.20
_exptl_crystal_size_mid 0.15
_exptl_crystal_size_min 0.04
_refine_diff_density_max 1.264
_refine_diff_density_min -0.911
_refine_diff_density_rms 0.071
_refine_ls_extinction_method none
_refine_ls_goodness_of_fit_ref 1.137
_refine_ls_hydrogen_treatment constr
_refine_ls_matrix_type full
_refine_ls_number_parameters 813
_refine_ls_number_reflns 11725
_refine_ls_number_restraints 0
_refine_ls_restrained_S_all 1.137
_refine_ls_R_factor_all 0.1367
_refine_ls_R_factor_gt 0.1084
_refine_ls_shift/su_max 0.001
_refine_ls_shift/su_mean 0.000
_refine_ls_structure_factor_coef Fsqd
_refine_ls_weighting_details 'calc w=1/[\s^2^(Fo^2^)+(0.0859P)^2^+8.0788P] where P=(Fo^2^+2Fc^2^)/3'
_refine_ls_weighting_scheme calc
_refine_ls_wR_factor_gt 0.2376
_refine_ls_wR_factor_ref 0.2545
_reflns_number_gt 9109
_reflns_number_total 11725
_reflns_threshold_expression >2sigma(I)
_cod_data_source_file jo302459m_si_004.cif
_cod_data_source_block mx1333
_cod_original_cell_volume 3326.7(16)
_cod_database_code 4027913

loop_
_symmetry_equiv_pos_as_xyz
'x, y, z'
'-x, -y, -z'

loop_
_atom_site_label
_atom_site_type_symbol
_atom_site_fract_x
_atom_site_fract_y
_atom_site_fract_z
_atom_site_U_iso_or_equiv
_atom_site_adp_type
_atom_site_occupancy
_atom_site_symmetry_multiplicity
_atom_site_calc_flag
_atom_site_refinement_flags
Cl1 Cl 0.9705(3) 0.3171(2) 0.59009(9) 0.1265(11) Uani 1 1 d .
Cl2 Cl 0.9537(2) 0.20079(14) 0.46984(11) 0.0950(7) Uani 1 1 d .
Cl3 Cl 0.9844(3) 0.37392(16) 0.48787(11) 0.1113(9) Uani 1 1 d .
Cl4 Cl 0.5134(3) 0.71388(17) 0.18254(11) 0.1141(9) Uani 1 1 d .
Cl5 Cl 0.5712(2) 0.84089(14) 0.12928(11) 0.0914(7) Uani 1 1 d .
Cl6 Cl 0.5681(5) 0.6723(2) 0.05766(11) 0.1617(16) Uani 1 1 d .
O1 O 0.5381(4) 0.2400(2) 0.47615(14) 0.0354(8) Uani 1 1 d .
O2 O 0.4625(4) 0.3858(2) 0.62127(16) 0.0415(9) Uani 1 1 d .
O3 O 0.2520(4) 0.5220(2) 0.28553(15) 0.0364(8) Uani 1 1 d .
O4 O 1.0160(4) 0.2097(3) -0.11307(15) 0.0452(9) Uani 1 1 d .
O5 O 0.9560(4) 0.3870(2) -0.16972(15) 0.0430(9) Uani 1 1 d .
O6 O 0.7560(4) 0.5128(2) 0.21226(15) 0.0371(8) Uani 1 1 d .
C1 C 0.4787(5) 0.2252(3) 0.4177(2) 0.0289(10) Uani 1 1 d .
C2 C 0.3417(5) 0.2474(3) 0.4056(2) 0.0264(10) Uani 1 1 d .
H2 H 0.2811 0.2719 0.4376 0.032 Uiso 1 1 calc R
C3 C 0.2965(5) 0.2327(3) 0.3455(2) 0.0262(10) Uani 1 1 d .
C4 C 0.3854(5) 0.1973(3) 0.29828(19) 0.0265(10) Uani 1 1 d .
C5 C 0.5204(5) 0.1756(3) 0.3110(2) 0.0289(10) Uani 1 1 d .
H5 H 0.5810 0.1510 0.2791 0.035 Uiso 1 1 calc R
C6 C 0.5667(5) 0.1902(3) 0.3711(2) 0.0318(11) Uani 1 1 d .
H6 H 0.6601 0.1759 0.3802 0.038 Uiso 1 1 calc R
C7 C 0.1521(5) 0.2548(3) 0.32379(19) 0.0253(10) Uani 1 1 d .
H7 H 0.0890 0.2808 0.3577 0.030 Uiso 1 1 calc R
C8 C 0.2119(5) 0.3116(3) 0.2880(2) 0.0274(10) Uani 1 1 d .
C9 C 0.2998(5) 0.2751(3) 0.24010(19) 0.0270(10) Uani 1 1 d .
C10 C 0.3157(5) 0.1873(3) 0.23582(19) 0.0250(10) Uani 1 1 d .
H10 H 0.3787 0.1612 0.2020 0.030 Uiso 1 1 calc R
C11 C 0.1534(5) 0.1368(3) 0.23009(19) 0.0257(10) Uani 1 1 d .
C12 C 0.0650(5) 0.1734(3) 0.27736(19) 0.0250(10) Uani 1 1 d .
C13 C -0.0833(5) 0.1354(3) 0.2798(2) 0.0301(10) Uani 1 1 d .
H13 H -0.1434 0.1607 0.3117 0.036 Uiso 1 1 calc R
C14 C -0.1446(6) 0.0598(3) 0.2354(2) 0.0371(12) Uani 1 1 d .
H14 H -0.2472 0.0333 0.2369 0.044 Uiso 1 1 calc R
C15 C -0.0575(6) 0.0226(3) 0.1886(2) 0.0381(12) Uani 1 1 d .
H15 H -0.1002 -0.0296 0.1586 0.046 Uiso 1 1 calc R
C16 C 0.0915(5) 0.0613(3) 0.1857(2) 0.0309(11) Uani 1 1 d .
H16 H 0.1508 0.0363 0.1534 0.037 Uiso 1 1 calc R
C17 C 0.1956(5) 0.3937(3) 0.3014(2) 0.0265(10) Uani 1 1 d .
H17 H 0.1362 0.4185 0.3337 0.032 Uiso 1 1 calc R
C18 C 0.2675(5) 0.4399(3) 0.2669(2) 0.0304(10) Uani 1 1 d .
C19 C 0.3511(6) 0.4034(3) 0.2191(2) 0.0338(11) Uani 1 1 d .
H19 H 0.3982 0.4348 0.1953 0.041 Uiso 1 1 calc R
C20 C 0.3667(5) 0.3204(3) 0.2056(2) 0.0307(11) Uani 1 1 d .
H20 H 0.4236 0.2952 0.1725 0.037 Uiso 1 1 calc R
C21 C 0.4291(6) 0.2327(3) 0.5204(2) 0.0361(11) Uani 1 1 d .
H21A H 0.3640 0.1760 0.5067 0.043 Uiso 1 1 calc R
H21B H 0.3620 0.2742 0.5261 0.043 Uiso 1 1 calc R
C22 C 0.5193(5) 0.2483(3) 0.5794(2) 0.0319(11) Uani 1 1 d .
C23 C 0.5814(5) 0.1842(3) 0.5881(2) 0.0319(11) Uani 1 1 d .
H23 H 0.5725 0.1324 0.5557 0.038 Uiso 1 1 calc R
C24 C 0.6565(5) 0.1946(3) 0.6433(2) 0.0318(11) Uani 1 1 d .
C25 C 0.6725(6) 0.2723(3) 0.6893(2) 0.0337(11) Uani 1 1 d .
H25 H 0.7250 0.2810 0.7269 0.040 Uiso 1 1 calc R
C26 C 0.6141(6) 0.3367(3) 0.6813(2) 0.0322(11) Uani 1 1 d .
C27 C 0.5355(5) 0.3241(3) 0.6261(2) 0.0318(11) Uani 1 1 d .
C28 C 0.7125(6) 0.1233(3) 0.6533(2) 0.0343(11) Uani 1 1 d .
C29 C 0.7881(6) 0.0720(3) 0.6096(3) 0.0443(13) Uani 1 1 d .
H29 H 0.8063 0.0823 0.5726 0.053 Uiso 1 1 calc R
C30 C 0.8380(7) 0.0051(3) 0.6192(3) 0.0534(15) Uani 1 1 d .
H30 H 0.8930 -0.0288 0.5894 0.064 Uiso 1 1 calc R
C31 C 0.8080(7) -0.0120(3) 0.6719(3) 0.0533(16) Uani 1 1 d .
H31 H 0.8408 -0.0581 0.6781 0.064 Uiso 1 1 calc R
C32 C 0.7297(7) 0.0385(3) 0.7160(3) 0.0514(15) Uani 1 1 d .
H32 H 0.7082 0.0268 0.7523 0.062 Uiso 1 1 calc R
C33 C 0.6832(6) 0.1058(3) 0.7069(2) 0.0420(13) Uani 1 1 d .
H33 H 0.6308 0.1406 0.7373 0.050 Uiso 1 1 calc R
C34 C 0.5373(7) 0.4357(3) 0.5867(2) 0.0443(13) Uani 1 1 d .
H34A H 0.5608 0.3991 0.5466 0.053 Uiso 1 1 calc R
H34B H 0.6343 0.4713 0.6087 0.053 Uiso 1 1 calc R
C35 C 0.4256(9) 0.4900(4) 0.5792(3) 0.0633(19) Uani 1 1 d .
H35B H 0.4701 0.5209 0.5526 0.076 Uiso 1 1 calc R
H35A H 0.3294 0.4525 0.5580 0.076 Uiso 1 1 calc R
C36 C 0.3864(8) 0.5514(4) 0.6359(3) 0.0596(17) Uani 1 1 d .
H36B H 0.4799 0.5929 0.6556 0.072 Uiso 1 1 calc R
H36A H 0.3483 0.5220 0.6642 0.072 Uiso 1 1 calc R
C37 C 0.2650(7) 0.5964(4) 0.6235(4) 0.0666(19) Uani 1 1 d .
H37B H 0.2973 0.6202 0.5919 0.100 Uiso 1 1 calc R
H37C H 0.2518 0.6414 0.6608 0.100 Uiso 1 1 calc R
H37A H 0.1676 0.5567 0.6097 0.100 Uiso 1 1 calc R
C38 C 0.3664(6) 0.5800(3) 0.2687(2) 0.0391(12) Uani 1 1 d .
H38A H 0.3327 0.5849 0.2300 0.047 Uiso 1 1 calc R
H38B H 0.4649 0.5601 0.2635 0.047 Uiso 1 1 calc R
C39 C 0.9563(6) 0.1968(3) -0.0616(2) 0.0355(11) Uani 1 1 d .
C40 C 1.0435(6) 0.1602(3) -0.0322(2) 0.0384(12) Uani 1 1 d .
H40 H 1.1333 0.1420 -0.0493 0.046 Uiso 1 1 calc R
C41 C 0.9984(5) 0.1502(3) 0.0224(2) 0.0345(11) Uani 1 1 d .
H41 H 1.0581 0.1255 0.0425 0.041 Uiso 1 1 calc R
C42 C 0.8674(5) 0.1762(3) 0.0472(2) 0.0277(10) Uani 1 1 d .
C43 C 0.7802(5) 0.2109(3) 0.0160(2) 0.0266(10) Uani 1 1 d .
C44 C 0.8217(5) 0.2215(3) -0.0379(2) 0.0310(11) Uani 1 1 d .
H44 H 0.7604 0.2450 -0.0584 0.037 Uiso 1 1 calc R
C45 C 0.8056(5) 0.1734(3) 0.1072(2) 0.0296(10) Uani 1 1 d .
H45 H 0.8699 0.1490 0.1292 0.036 Uiso 1 1 calc R
C46 C 0.7943(5) 0.2635(3) 0.1431(2) 0.0275(10) Uani 1 1 d .
C47 C 0.7067(5) 0.2984(3) 0.11203(19) 0.0274(10) Uani 1 1 d .
C48 C 0.6395(5) 0.2372(3) 0.0498(2) 0.0278(10) Uani 1 1 d .
H48 H 0.5751 0.2615 0.0278 0.033 Uiso 1 1 calc R
C49 C 0.5520(5) 0.1593(3) 0.06073(19) 0.0283(10) Uani 1 1 d .
C50 C 0.6413(5) 0.1247(3) 0.0912(2) 0.0288(10) Uani 1 1 d .
C51 C 0.5797(6) 0.0529(3) 0.1030(2) 0.0366(12) Uani 1 1 d .
H51 H 0.6396 0.0303 0.1247 0.044 Uiso 1 1 calc R
C52 C 0.4275(6) 0.0138(3) 0.0826(2) 0.0416(13) Uani 1 1 d .
H52 H 0.3843 -0.0363 0.0897 0.050 Uiso 1 1 calc R
C53 C 0.3407(6) 0.0481(3) 0.0521(2) 0.0410(13) Uani 1 1 d .
H53 H 0.2378 0.0211 0.0381 0.049 Uiso 1 1 calc R
C54 C 0.4015(5) 0.1216(3) 0.0415(2) 0.0351(11) Uani 1 1 d .
H54 H 0.3401 0.1455 0.0214 0.042 Uiso 1 1 calc R
C55 C 0.8646(6) 0.3117(3) 0.1992(2) 0.0323(11) Uani 1 1 d .
H55 H 0.9220 0.2878 0.2209 0.039 Uiso 1 1 calc R
C56 C 0.8524(6) 0.3947(3) 0.2244(2) 0.0343(11) Uani 1 1 d .
H56 H 0.9014 0.4277 0.2632 0.041 Uiso 1 1 calc R
C57 C 0.7682(5) 0.4299(3) 0.1928(2) 0.0315(11) Uani 1 1 d .
C58 C 0.6925(5) 0.3808(3) 0.1362(2) 0.0289(10) Uani 1 1 d .
H58 H 0.6326 0.4041 0.1150 0.035 Uiso 1 1 calc R
C59 C 0.9184(6) 0.2288(4) -0.1521(2) 0.0409(13) Uani 1 1 d .
H59B H 0.8736 0.2775 -0.1289 0.049 Uiso 1 1 calc R
H59A H 0.8335 0.1806 -0.1706 0.049 Uiso 1 1 calc R
C60 C 1.0117(6) 0.2482(3) -0.2010(2) 0.0359(11) Uani 1 1 d .
C61 C 1.0303(6) 0.3272(3) -0.2067(2) 0.0355(11) Uani 1 1 d .
C62 C 1.1131(6) 0.3447(3) -0.2532(2) 0.0334(11) Uani 1 1 d .
C63 C 1.1720(6) 0.2815(3) -0.2945(2) 0.0359(11) Uani 1 1 d .
H63 H 1.2272 0.2930 -0.3264 0.043 Uiso 1 1 calc R
C64 C 1.1529(6) 0.2014(3) -0.2910(2) 0.0339(11) Uani 1 1 d .
C65 C 1.0736(5) 0.1862(3) -0.2433(2) 0.0350(11) Uani 1 1 d .
H65 H 1.0616 0.1324 -0.2396 0.042 Uiso 1 1 calc R
C66 C 1.2091(6) 0.1328(3) -0.3378(2) 0.0379(12) Uani 1 1 d .
C67 C 1.1828(7) 0.1196(3) -0.3992(2) 0.0478(14) Uani 1 1 d .
H67 H 1.1351 0.1573 -0.4111 0.057 Uiso 1 1 calc R
C68 C 1.2250(8) 0.0524(4) -0.4432(3) 0.0611(17) Uani 1 1 d .
H68 H 1.2032 0.0428 -0.4850 0.073 Uiso 1 1 calc R
C69 C 1.2996(8) -0.0010(4) -0.4256(3) 0.066(2) Uani 1 1 d .
H69 H 1.3301 -0.0471 -0.4554 0.079 Uiso 1 1 calc R
C70 C 1.3290(7) 0.0130(4) -0.3655(3) 0.0590(17) Uani 1 1 d .
H70 H 1.3814 -0.0230 -0.3536 0.071 Uiso 1 1 calc R
C71 C 1.2834(7) 0.0789(3) -0.3217(3) 0.0478(14) Uani 1 1 d .
H71 H 1.3033 0.0872 -0.2800 0.057 Uiso 1 1 calc R
C72 C 1.0349(7) 0.4381(4) -0.1115(2) 0.0508(15) Uani 1 1 d .
H72B H 1.1346 0.4700 -0.1172 0.061 Uiso 1 1 calc R
H72A H 1.0542 0.4026 -0.0878 0.061 Uiso 1 1 calc R
C73 C 0.9309(12) 0.4976(5) -0.0784(3) 0.094(3) Uani 1 1 d .
H73A H 0.8333 0.4634 -0.0733 0.113 Uiso 1 1 calc R
H73B H 0.9798 0.5302 -0.0373 0.113 Uiso 1 1 calc R
C74 C 0.8942(10) 0.5560(5) -0.1056(3) 0.085(2) Uani 1 1 d .
H74A H 0.8450 0.5247 -0.1468 0.102 Uiso 1 1 calc R
H74B H 0.9902 0.5925 -0.1096 0.102 Uiso 1 1 calc R
C75 C 0.7870(11) 0.6106(6) -0.0683(4) 0.107(3) Uani 1 1 d .
H75C H 0.7487 0.6408 -0.0922 0.161 Uiso 1 1 calc R
H75B H 0.8432 0.6508 -0.0311 0.161 Uiso 1 1 calc R
H75A H 0.7004 0.5751 -0.0578 0.161 Uiso 1 1 calc R
C76 C 0.8688(6) 0.5697(3) 0.2590(2) 0.0394(12) Uani 1 1 d .
H76B H 0.9681 0.5506 0.2540 0.047 Uiso 1 1 calc R
H76A H 0.8347 0.5718 0.2995 0.047 Uiso 1 1 calc R
C77 C 0.9056(7) 0.2949(4) 0.5159(3) 0.0607(17) Uani 1 1 d .
H77 H 0.7914 0.2888 0.5138 0.073 Uiso 1 1 calc R
C78 C 0.6093(8) 0.7447(5) 0.1285(3) 0.0656(19) Uani 1 1 d .
H78 H 0.7216 0.7525 0.1387 0.079 Uiso 1 1 calc R

loop_
_atom_site_aniso_label
_atom_site_aniso_U_11
_atom_site_aniso_U_22
_atom_site_aniso_U_33
_atom_site_aniso_U_23
_atom_site_aniso_U_13
_atom_site_aniso_U_12
Cl1 0.130(2) 0.174(3) 0.0510(11) 0.0392(14) -0.0153(12) -0.0341(19)
Cl2 0.0689(13) 0.0873(15) 0.1128(17) 0.0167(13) 0.0102(12) 0.0084(11)
Cl3 0.148(2) 0.1014(18) 0.0991(17) 0.0536(14) -0.0144(16) 0.0231(16)
Cl4 0.143(2) 0.118(2) 0.0979(17) 0.0631(15) 0.0436(16) 0.0141(16)
Cl5 0.0632(12) 0.0921(15) 0.1278(19) 0.0557(14) -0.0081(12) 0.0026(10)
Cl6 0.284(5) 0.159(3) 0.0568(13) 0.0171(15) 0.0118(19) 0.120(3)
O1 0.0265(18) 0.052(2) 0.0279(17) 0.0132(16) -0.0025(14) 0.0089(15)
O2 0.047(2) 0.045(2) 0.045(2) 0.0265(18) 0.0098(17) 0.0185(17)
O3 0.040(2) 0.0275(19) 0.0410(19) 0.0121(15) 0.0038(16) 0.0040(15)
O4 0.035(2) 0.078(3) 0.0356(19) 0.029(2) 0.0091(16) 0.0227(19)
O5 0.046(2) 0.050(2) 0.0316(19) 0.0082(17) 0.0008(16) 0.0166(18)
O6 0.036(2) 0.0313(19) 0.0378(19) 0.0047(15) -0.0069(15) 0.0066(15)
C1 0.029(3) 0.026(2) 0.030(2) 0.008(2) -0.002(2) 0.005(2)
C2 0.027(2) 0.024(2) 0.027(2) 0.0063(19) 0.0034(19) 0.0062(19)
C3 0.025(2) 0.022(2) 0.032(2) 0.0095(19) -0.0005(19) 0.0025(18)
C4 0.028(2) 0.025(2) 0.024(2) 0.0062(19) 0.0020(19) 0.0029(19)
C5 0.023(2) 0.026(2) 0.034(3) 0.004(2) 0.0030(19) 0.0082(19)
C6 0.029(3) 0.033(3) 0.037(3) 0.016(2) -0.002(2) 0.008(2)
C7 0.021(2) 0.030(3) 0.026(2) 0.0107(19) 0.0045(18) 0.0054(19)
C8 0.023(2) 0.032(3) 0.026(2) 0.009(2) -0.0025(18) 0.0058(19)
C9 0.024(2) 0.032(3) 0.024(2) 0.007(2) 0.0019(18) 0.0065(19)
C10 0.024(2) 0.025(2) 0.023(2) 0.0048(19) 0.0060(18) 0.0041(18)
C11 0.031(2) 0.025(2) 0.024(2) 0.0093(19) 0.0007(19) 0.0097(19)
C12 0.023(2) 0.029(2) 0.028(2) 0.014(2) 0.0011(18) 0.0066(19)
C13 0.029(3) 0.029(3) 0.034(3) 0.013(2) 0.003(2) 0.008(2)
C14 0.030(3) 0.035(3) 0.049(3) 0.020(2) 0.001(2) 0.003(2)
C15 0.041(3) 0.030(3) 0.039(3) 0.008(2) -0.004(2) 0.003(2)
C16 0.032(3) 0.034(3) 0.027(2) 0.009(2) 0.000(2) 0.010(2)
C17 0.025(2) 0.028(3) 0.024(2) 0.0051(19) -0.0008(18) 0.0042(19)
C18 0.033(3) 0.026(3) 0.033(3) 0.011(2) 0.000(2) 0.005(2)
C19 0.041(3) 0.034(3) 0.027(2) 0.013(2) 0.003(2) 0.004(2)
C20 0.035(3) 0.030(3) 0.026(2) 0.008(2) 0.008(2) 0.006(2)
C21 0.032(3) 0.043(3) 0.037(3) 0.019(2) 0.003(2) 0.006(2)
C22 0.029(3) 0.037(3) 0.030(2) 0.013(2) -0.002(2) 0.003(2)
C23 0.033(3) 0.030(3) 0.031(2) 0.009(2) 0.001(2) 0.004(2)
C24 0.032(3) 0.031(3) 0.033(3) 0.013(2) -0.003(2) 0.003(2)
C25 0.038(3) 0.035(3) 0.026(2) 0.010(2) -0.004(2) 0.002(2)
C26 0.039(3) 0.026(3) 0.030(2) 0.010(2) 0.001(2) 0.002(2)
C27 0.033(3) 0.034(3) 0.033(3) 0.017(2) 0.003(2) 0.006(2)
C28 0.034(3) 0.026(3) 0.039(3) 0.008(2) -0.009(2) 0.001(2)
C29 0.054(3) 0.033(3) 0.048(3) 0.017(3) -0.008(3) 0.006(3)
C30 0.054(4) 0.031(3) 0.069(4) 0.007(3) -0.003(3) 0.011(3)
C31 0.058(4) 0.030(3) 0.073(4) 0.020(3) -0.020(3) 0.006(3)
C32 0.061(4) 0.037(3) 0.060(4) 0.026(3) -0.019(3) 0.000(3)
C33 0.047(3) 0.041(3) 0.040(3) 0.016(2) -0.009(2) 0.007(2)
C34 0.059(4) 0.042(3) 0.039(3) 0.024(3) 0.004(3) 0.009(3)
C35 0.104(6) 0.050(4) 0.052(4) 0.030(3) 0.021(4) 0.032(4)
C36 0.067(4) 0.055(4) 0.068(4) 0.033(3) 0.008(3) 0.016(3)
C37 0.050(4) 0.066(4) 0.099(5) 0.043(4) 0.008(4) 0.020(3)
C38 0.052(3) 0.032(3) 0.034(3) 0.014(2) 0.005(2) 0.002(2)
C39 0.033(3) 0.042(3) 0.029(3) 0.009(2) 0.004(2) 0.008(2)
C40 0.029(3) 0.055(3) 0.035(3) 0.016(2) 0.009(2) 0.018(2)
C41 0.030(3) 0.039(3) 0.035(3) 0.010(2) -0.002(2) 0.011(2)
C42 0.019(2) 0.032(3) 0.030(2) 0.010(2) -0.0031(19) 0.0009(19)
C43 0.020(2) 0.027(2) 0.028(2) 0.0035(19) -0.0001(18) 0.0031(18)
C44 0.028(3) 0.035(3) 0.030(2) 0.011(2) -0.002(2) 0.007(2)
C45 0.030(3) 0.033(3) 0.025(2) 0.009(2) -0.0010(19) 0.008(2)
C46 0.024(2) 0.033(3) 0.027(2) 0.012(2) 0.0046(19) 0.0067(19)
C47 0.025(2) 0.033(3) 0.024(2) 0.010(2) 0.0039(18) 0.0038(19)
C48 0.025(2) 0.035(3) 0.026(2) 0.011(2) 0.0005(19) 0.008(2)
C49 0.026(2) 0.033(3) 0.022(2) 0.004(2) 0.0058(19) 0.007(2)
C50 0.029(3) 0.029(3) 0.024(2) 0.0007(19) 0.0046(19) 0.009(2)
C51 0.041(3) 0.035(3) 0.031(3) 0.007(2) 0.007(2) 0.010(2)
C52 0.047(3) 0.026(3) 0.047(3) 0.007(2) 0.016(3) 0.007(2)
C53 0.030(3) 0.039(3) 0.041(3) -0.002(2) 0.008(2) 0.003(2)
C54 0.029(3) 0.042(3) 0.031(3) 0.006(2) 0.004(2) 0.009(2)
C55 0.036(3) 0.032(3) 0.031(2) 0.013(2) -0.002(2) 0.009(2)
C56 0.034(3) 0.035(3) 0.031(3) 0.008(2) -0.003(2) 0.004(2)
C57 0.029(3) 0.031(3) 0.032(3) 0.009(2) 0.001(2) 0.002(2)
C58 0.023(2) 0.035(3) 0.029(2) 0.010(2) 0.0007(19) 0.010(2)
C59 0.037(3) 0.054(3) 0.034(3) 0.021(3) 0.001(2) 0.002(2)
C60 0.028(3) 0.046(3) 0.034(3) 0.015(2) -0.002(2) 0.005(2)
C61 0.033(3) 0.039(3) 0.031(3) 0.009(2) -0.003(2) 0.003(2)
C62 0.037(3) 0.033(3) 0.025(2) 0.006(2) -0.007(2) 0.001(2)
C63 0.039(3) 0.038(3) 0.026(2) 0.009(2) 0.002(2) 0.001(2)
C64 0.033(3) 0.032(3) 0.033(3) 0.010(2) 0.002(2) -0.002(2)
C65 0.030(3) 0.035(3) 0.038(3) 0.012(2) -0.004(2) 0.003(2)
C66 0.032(3) 0.033(3) 0.043(3) 0.010(2) 0.006(2) -0.003(2)
C67 0.057(4) 0.038(3) 0.041(3) 0.007(3) 0.011(3) 0.002(3)
C68 0.080(5) 0.040(4) 0.050(4) 0.004(3) 0.019(3) 0.001(3)
C69 0.078(5) 0.032(3) 0.072(5) 0.000(3) 0.032(4) 0.000(3)
C70 0.061(4) 0.034(3) 0.078(5) 0.014(3) 0.010(3) 0.010(3)
C71 0.050(4) 0.039(3) 0.053(3) 0.015(3) 0.007(3) 0.009(3)
C72 0.057(4) 0.064(4) 0.027(3) 0.006(3) -0.001(3) 0.017(3)
C73 0.154(9) 0.091(6) 0.035(3) 0.000(4) -0.011(4) 0.059(6)
C74 0.087(6) 0.100(6) 0.061(5) 0.012(4) 0.004(4) 0.029(5)
C75 0.122(8) 0.123(8) 0.064(5) -0.012(5) -0.003(5) 0.077(7)
C76 0.052(3) 0.032(3) 0.030(3) 0.008(2) -0.003(2) 0.004(2)
C77 0.038(3) 0.083(5) 0.055(4) 0.022(4) -0.006(3) 0.000(3)
C78 0.047(4) 0.100(6) 0.058(4) 0.037(4) 0.001(3) 0.016(4)

loop_
_atom_type_symbol
_atom_type_description
_atom_type_scat_dispersion_real
_atom_type_scat_dispersion_imag
_atom_type_scat_source
C C 0.0033 0.0016 'International Tables Vol C Tables 4.2.6.8 and 6.1.1.4'
H H 0.0000 0.0000 'International Tables Vol C Tables 4.2.6.8 and 6.1.1.4'
O O 0.0106 0.0060 'International Tables Vol C Tables 4.2.6.8 and 6.1.1.4'
Cl Cl 0.1484 0.1585 'International Tables Vol C Tables 4.2.6.8 and 6.1.1.4'

loop_
_geom_angle_atom_site_label_1
_geom_angle_atom_site_label_2
_geom_angle_atom_site_label_3
_geom_angle
_geom_angle_site_symmetry_1
_geom_angle_site_symmetry_3
C1 O1 C21 116.8(4) . .
C27 O2 C34 116.0(4) . .
C18 O3 C38 117.5(4) . .
C39 O4 C59 118.0(4) . .
C61 O5 C72 116.2(4) . .
C57 O6 C76 116.4(4) . .
C6 C1 O1 116.2(4) . .
C6 C1 C2 120.7(4) . .
O1 C1 C2 123.1(4) . .
C3 C2 C1 118.1(4) . .
C3 C2 H2 120.9 . .
C1 C2 H2 120.9 . .
C2 C3 C4 121.3(4) . .
C2 C3 C7 125.4(4) . .
C4 C3 C7 113.3(4) . .
C5 C4 C3 119.8(4) . .
C5 C4 C10 127.3(4) . .
C3 C4 C10 112.8(4) . .
C4 C5 C6 119.3(4) . .
C4 C5 H5 120.3 . .
C6 C5 H5 120.3 . .
C1 C6 C5 120.8(4) . .
C1 C6 H6 119.6 . .
C5 C6 H6 119.6 . .
C8 C7 C12 106.2(3) . .
C8 C7 C3 104.4(3) . .
C12 C7 C3 105.6(3) . .
C8 C7 H7 113.3 . .
C12 C7 H7 113.3 . .
C3 C7 H7 113.3 . .
C17 C8 C9 120.2(4) . .
C17 C8 C7 126.1(4) . .
C9 C8 C7 113.5(4) . .
C20 C9 C8 120.0(4) . .
C20 C9 C10 127.3(4) . .
C8 C9 C10 112.6(4) . .
C9 C10 C11 106.7(3) . .
C9 C10 C4 104.8(3) . .
C11 C10 C4 106.3(3) . .
C9 C10 H10 112.8 . .
C11 C10 H10 112.8 . .
C4 C10 H10 112.8 . .
C16 C11 C12 119.8(4) . .
C16 C11 C10 127.3(4) . .
C12 C11 C10 112.9(4) . .
C13 C12 C11 120.6(4) . .
C13 C12 C7 126.1(4) . .
C11 C12 C7 113.3(4) . .
C12 C13 C14 119.4(4) . .
C12 C13 H13 120.3 . .
C14 C13 H13 120.3 . .
C13 C14 C15 120.6(5) . .
C13 C14 H14 119.7 . .
C15 C14 H14 119.7 . .
C16 C15 C14 120.1(5) . .
C16 C15 H15 119.9 . .
C14 C15 H15 119.9 . .
C11 C16 C15 119.5(4) . .
C11 C16 H16 120.2 . .
C15 C16 H16 120.2 . .
C8 C17 C18 119.3(4) . .
C8 C17 H17 120.3 . .
C18 C17 H17 120.3 . .
O3 C18 C19 124.5(4) . .
O3 C18 C17 115.2(4) . .
C19 C18 C17 120.3(4) . .
C18 C19 C20 120.2(4) . .
C18 C19 H19 119.9 . .
C20 C19 H19 119.9 . .
C9 C20 C19 119.9(4) . .
C9 C20 H20 120.0 . .
C19 C20 H20 120.0 . .
O1 C21 C22 107.4(4) . .
O1 C21 H21A 110.2 . .
C22 C21 H21A 110.2 . .
O1 C21 H21B 110.2 . .
C22 C21 H21B 110.2 . .
H21A C21 H21B 108.5 . .
C27 C22 C23 119.1(4) . .
C27 C22 C21 121.0(4) . .
C23 C22 C21 119.8(4) . .
C22 C23 C24 121.4(5) . .
C22 C23 H23 119.3 . .
C24 C23 H23 119.3 . .
C25 C24 C23 117.9(4) . .
C25 C24 C28 121.4(4) . .
C23 C24 C28 120.6(4) . .
C26 C25 C24 121.5(4) . .
C26 C25 H25 119.2 . .
C24 C25 H25 119.2 . .
C25 C26 C27 119.5(4) . .
C25 C26 C38 120.5(4) . 2_666
C27 C26 C38 120.0(4) . 2_666
O2 C27 C22 120.5(4) . .
O2 C27 C26 118.7(4) . .
C22 C27 C26 120.5(4) . .
C29 C28 C33 118.9(5) . .
C29 C28 C24 121.1(5) . .
C33 C28 C24 120.0(5) . .
C28 C29 C30 120.4(5) . .
C28 C29 H29 119.8 . .
C30 C29 H29 119.8 . .
C31 C30 C29 120.3(6) . .
C31 C30 H30 119.8 . .
C29 C30 H30 119.9 . .
C30 C31 C32 119.8(5) . .
C30 C31 H31 120.1 . .
C32 C31 H31 120.1 . .
C33 C32 C31 119.8(6) . .
C33 C32 H32 120.1 . .
C31 C32 H32 120.1 . .
C32 C33 C28 120.8(5) . .
C32 C33 H33 119.6 . .
C28 C33 H33 119.6 . .
O2 C34 C35 106.7(5) . .
O2 C34 H34A 110.4 . .
C35 C34 H34A 110.4 . .
O2 C34 H34B 110.4 . .
C35 C34 H34B 110.4 . .
H34A C34 H34B 108.6 . .
C36 C35 C34 116.3(5) . .
C36 C35 H35B 108.2 . .
C34 C35 H35B 108.2 . .
C36 C35 H35A 108.2 . .
C34 C35 H35A 108.2 . .
H35B C35 H35A 107.4 . .
C35 C36 C37 111.7(6) . .
C35 C36 H36B 109.3 . .
C37 C36 H36B 109.3 . .
C35 C36 H36A 109.3 . .
C37 C36 H36A 109.3 . .
H36B C36 H36A 107.9 . .
C36 C37 H37B 109.5 . .
C36 C37 H37C 109.5 . .
H37B C37 H37C 109.5 . .
C36 C37 H37A 109.5 . .
H37B C37 H37A 109.5 . .
H37C C37 H37A 109.5 . .
O3 C38 C26 107.6(4) . 2_666
O3 C38 H38A 110.2 . .
C26 C38 H38A 110.2 2_666 .
O3 C38 H38B 110.2 . .
C26 C38 H38B 110.2 2_666 .
H38A C38 H38B 108.5 . .
O4 C39 C40 115.6(4) . .
O4 C39 C44 123.7(4) . .
C40 C39 C44 120.6(4) . .
C39 C40 C41 119.8(4) . .
C39 C40 H40 120.1 . .
C41 C40 H40 120.1 . .
C42 C41 C40 120.4(4) . .
C42 C41 H41 119.8 . .
C40 C41 H41 119.8 . .
C41 C42 C43 118.6(4) . .
C41 C42 C45 127.3(4) . .
C43 C42 C45 114.1(4) . .
C44 C43 C42 122.3(4) . .
C44 C43 C48 125.4(4) . .
C42 C43 C48 112.2(4) . .
C43 C44 C39 118.3(4) . .
C43 C44 H44 120.9 . .
C39 C44 H44 120.9 . .
C42 C45 C46 105.0(4) . .
C42 C45 C50 105.4(4) . .
C46 C45 C50 106.3(4) . .
C42 C45 H45 113.1 . .
C46 C45 H45 113.1 . .
C50 C45 H45 113.1 . .
C55 C46 C47 119.6(4) . .
C55 C46 C45 127.0(4) . .
C47 C46 C45 113.3(4) . .
C58 C47 C46 121.0(4) . .
C58 C47 C48 125.9(4) . .
C46 C47 C48 113.0(4) . .
C49 C48 C47 106.2(3) . .
C49 C48 C43 105.9(4) . .
C47 C48 C43 104.3(3) . .
C49 C48 H48 113.2 . .
C47 C48 H48 113.2 . .
C43 C48 H48 113.2 . .
C54 C49 C50 120.3(4) . .
C54 C49 C48 126.0(4) . .
C50 C49 C48 113.6(4) . .
C51 C50 C49 120.5(4) . .
C51 C50 C45 126.7(4) . .
C49 C50 C45 112.8(4) . .
C50 C51 C52 119.3(5) . .
C50 C51 H51 120.4 . .
C52 C51 H51 120.4 . .
C53 C52 C51 119.8(5) . .
C53 C52 H52 120.1 . .
C51 C52 H52 120.1 . .
C52 C53 C54 120.9(5) . .
C52 C53 H53 119.5 . .
C54 C53 H53 119.5 . .
C49 C54 C53 119.2(5) . .
C49 C54 H54 120.4 . .
C53 C54 H54 120.4 . .
C46 C55 C56 120.4(4) . .
C46 C55 H55 119.8 . .
C56 C55 H55 119.8 . .
C55 C56 C57 119.9(4) . .
C55 C56 H56 120.0 . .
C57 C56 H56 120.0 . .
O6 C57 C56 124.4(4) . .
O6 C57 C58 115.3(4) . .
C56 C57 C58 120.2(4) . .
C47 C58 C57 118.8(4) . .
C47 C58 H58 120.6 . .
C57 C58 H58 120.6 . .
O4 C59 C60 108.4(4) . .
O4 C59 H59B 110.0 . .
C60 C59 H59B 110.0 . .
O4 C59 H59A 110.0 . .
C60 C59 H59A 110.0 . .
H59B C59 H59A 108.4 . .
C65 C60 C61 118.8(5) . .
C65 C60 C59 120.4(5) . .
C61 C60 C59 120.7(5) . .
O5 C61 C60 120.1(4) . .
O5 C61 C62 118.9(4) . .
C60 C61 C62 120.8(5) . .
C63 C62 C61 118.7(5) . .
C63 C62 C76 121.2(4) . 2_765
C61 C62 C76 120.1(4) . 2_765
C62 C63 C64 122.1(5) . .
C62 C63 H63 119.0 . .
C64 C63 H63 119.0 . .
C65 C64 C63 118.1(5) . .
C65 C64 C66 120.5(4) . .
C63 C64 C66 121.4(4) . .
C60 C65 C64 121.5(5) . .
C60 C65 H65 119.3 . .
C64 C65 H65 119.3 . .
C71 C66 C67 118.4(5) . .
C71 C66 C64 121.1(5) . .
C67 C66 C64 120.5(5) . .
C68 C67 C66 121.0(6) . .
C68 C67 H67 119.5 . .
C66 C67 H67 119.5 . .
C67 C68 C69 119.3(6) . .
C67 C68 H68 120.3 . .
C69 C68 H68 120.3 . .
C70 C69 C68 119.8(6) . .
C70 C69 H69 120.1 . .
C68 C69 H69 120.1 . .
C69 C70 C71 120.7(6) . .
C69 C70 H70 119.6 . .
C71 C70 H70 119.6 . .
C70 C71 C66 120.8(6) . .
C70 C71 H71 119.6 . .
C66 C71 H71 119.6 . .
O5 C72 C73 106.8(5) . .
O5 C72 H72B 110.4 . .
C73 C72 H72B 110.4 . .
O5 C72 H72A 110.4 . .
C73 C72 H72A 110.4 . .
H72B C72 H72A 108.6 . .
C74 C73 C72 118.0(7) . .
C74 C73 H73A 107.8 . .
C72 C73 H73A 107.8 . .
C74 C73 H73B 107.8 . .
C72 C73 H73B 107.8 . .
H73A C73 H73B 107.1 . .
C73 C74 C75 112.5(7) . .
C73 C74 H74A 109.1 . .
C75 C74 H74A 109.1 . .
C73 C74 H74B 109.1 . .
C75 C74 H74B 109.1 . .
H74A C74 H74B 107.8 . .
C74 C75 H75C 109.5 . .
C74 C75 H75B 109.5 . .
H75C C75 H75B 109.5 . .
C74 C75 H75A 109.5 . .
H75C C75 H75A 109.5 . .
H75B C75 H75A 109.5 . .
O6 C76 C62 108.1(4) . 2_765
O6 C76 H76B 110.1 . .
C62 C76 H76B 110.1 2_765 .
O6 C76 H76A 110.1 . .
C62 C76 H76A 110.1 2_765 .
H76B C76 H76A 108.4 . .
Cl1 C77 Cl3 111.8(4) . .
Cl1 C77 Cl2 109.9(4) . .
Cl3 C77 Cl2 108.6(4) . .
Cl1 C77 H77 108.8 . .
Cl3 C77 H77 108.8 . .
Cl2 C77 H77 108.8 . .
Cl6 C78 Cl4 112.7(4) . .
Cl6 C78 Cl5 110.2(4) . .
Cl4 C78 Cl5 110.6(4) . .
Cl6 C78 H78 107.7 . .
Cl4 C78 H78 107.7 . .
Cl5 C78 H78 107.7 . .

loop_
_geom_bond_atom_site_label_1
_geom_bond_atom_site_label_2
_geom_bond_distance
_geom_bond_site_symmetry_2
Cl1 C77 1.724(6) .
Cl2 C77 1.752(7) .
Cl3 C77 1.744(7) .
Cl4 C78 1.706(7) .
Cl5 C78 1.750(8) .
Cl6 C78 1.700(7) .
O1 C1 1.390(5) .
O1 C21 1.442(6) .
O2 C27 1.378(6) .
O2 C34 1.451(6) .
O3 C18 1.370(5) .
O3 C38 1.446(6) .
O4 C39 1.388(6) .
O4 C59 1.414(6) .
O5 C61 1.380(6) .
O5 C72 1.449(6) .
O6 C57 1.376(6) .
O6 C76 1.444(6) .
C1 C6 1.379(7) .
C1 C2 1.395(6) .
C2 C3 1.390(6) .
C2 H2 0.9500 .
C3 C4 1.396(6) .
C3 C7 1.533(6) .
C4 C5 1.379(6) .
C4 C10 1.530(6) .
C5 C6 1.391(6) .
C5 H5 0.9500 .
C6 H6 0.9500 .
C7 C8 1.522(6) .
C7 C12 1.530(6) .
C7 H7 1.0000 .
C8 C17 1.381(6) .
C8 C9 1.406(6) .
C9 C20 1.370(6) .
C9 C10 1.520(6) .
C10 C11 1.525(6) .
C10 H10 1.0000 .
C11 C16 1.384(6) .
C11 C12 1.399(6) .
C12 C13 1.373(6) .
C13 C14 1.384(7) .
C13 H13 0.9500 .
C14 C15 1.387(7) .
C14 H14 0.9500 .
C15 C16 1.385(7) .
C15 H15 0.9500 .
C16 H16 0.9500 .
C17 C18 1.397(6) .
C17 H17 0.9500 .
C18 C19 1.380(7) .
C19 C20 1.395(7) .
C19 H19 0.9500 .
C20 H20 0.9500 .
C21 C22 1.513(6) .
C21 H21A 0.9900 .
C21 H21B 0.9900 .
C22 C27 1.381(7) .
C22 C23 1.394(7) .
C23 C24 1.397(6) .
C23 H23 0.9500 .
C24 C25 1.395(7) .
C24 C28 1.494(7) .
C25 C26 1.375(7) .
C25 H25 0.9500 .
C26 C27 1.398(6) .
C26 C38 1.502(7) 2_666
C28 C29 1.377(7) .
C28 C33 1.403(7) .
C29 C30 1.395(8) .
C29 H29 0.9500 .
C30 C31 1.378(9) .
C30 H30 0.9500 .
C31 C32 1.390(9) .
C31 H31 0.9500 .
C32 C33 1.380(7) .
C32 H32 0.9500 .
C33 H33 0.9500 .
C34 C35 1.530(8) .
C34 H34A 0.9900 .
C34 H34B 0.9900 .
C35 C36 1.484(9) .
C35 H35B 0.9900 .
C35 H35A 0.9900 .
C36 C37 1.518(8) .
C36 H36B 0.9900 .
C36 H36A 0.9900 .
C37 H37B 0.9800 .
C37 H37C 0.9800 .
C37 H37A 0.9800 .
C38 C26 1.502(7) 2_666
C38 H38A 0.9900 .
C38 H38B 0.9900 .
C39 C40 1.393(7) .
C39 C44 1.396(7) .
C40 C41 1.397(7) .
C40 H40 0.9500 .
C41 C42 1.383(6) .
C41 H41 0.9500 .
C42 C43 1.397(6) .
C42 C45 1.522(6) .
C43 C44 1.378(6) .
C43 C48 1.538(6) .
C44 H44 0.9500 .
C45 C46 1.524(6) .
C45 C50 1.524(6) .
C45 H45 1.0000 .
C46 C55 1.374(6) .
C46 C47 1.400(6) .
C47 C58 1.376(6) .
C47 C48 1.529(6) .
C48 C49 1.528(6) .
C48 H48 1.0000 .
C49 C54 1.379(6) .
C49 C50 1.397(6) .
C50 C51 1.378(7) .
C51 C52 1.401(7) .
C51 H51 0.9500 .
C52 C53 1.380(8) .
C52 H52 0.9500 .
C53 C54 1.389(7) .
C53 H53 0.9500 .
C54 H54 0.9500 .
C55 C56 1.381(7) .
C55 H55 0.9500 .
C56 C57 1.393(7) .
C56 H56 0.9500 .
C57 C58 1.401(6) .
C58 H58 0.9500 .
C59 C60 1.508(7) .
C59 H59B 0.9900 .
C59 H59A 0.9900 .
C60 C65 1.392(7) .
C60 C61 1.396(7) .
C61 C62 1.402(7) .
C62 C63 1.379(7) .
C62 C76 1.510(7) 2_765
C63 C64 1.396(7) .
C63 H63 0.9500 .
C64 C65 1.396(7) .
C64 C66 1.484(7) .
C65 H65 0.9500 .
C66 C71 1.378(7) .
C66 C67 1.392(7) .
C67 C68 1.381(8) .
C67 H67 0.9500 .
C68 C69 1.391(10) .
C68 H68 0.9500 .
C69 C70 1.364(9) .
C69 H69 0.9500 .
C70 C71 1.377(8) .
C70 H70 0.9500 .
C71 H71 0.9500 .
C72 C73 1.525(9) .
C72 H72B 0.9900 .
C72 H72A 0.9900 .
C73 C74 1.442(10) .
C73 H73A 0.9900 .
C73 H73B 0.9900 .
C74 C75 1.528(10) .
C74 H74A 0.9900 .
C74 H74B 0.9900 .
C75 H75C 0.9800 .
C75 H75B 0.9800 .
C75 H75A 0.9800 .
C76 C62 1.510(7) 2_765
C76 H76B 0.9900 .
C76 H76A 0.9900 .
C77 H77 1.0000 .
C78 H78 1.0000 .

loop_
_geom_torsion_atom_site_label_1
_geom_torsion_atom_site_label_2
_geom_torsion_atom_site_label_3
_geom_torsion_atom_site_label_4
_geom_torsion
_geom_torsion_site_symmetry_1
_geom_torsion_site_symmetry_4
C21 O1 C1 C6 -147.7(4) . .
C21 O1 C1 C2 35.3(6) . .
C6 C1 C2 C3 0.4(7) . .
O1 C1 C2 C3 177.3(4) . .
C1 C2 C3 C4 -0.4(7) . .
C1 C2 C3 C7 -178.5(4) . .
C2 C3 C4 C5 0.5(7) . .
C7 C3 C4 C5 178.9(4) . .
C2 C3 C4 C10 -179.5(4) . .
C7 C3 C4 C10 -1.1(5) . .
C3 C4 C5 C6 -0.6(7) . .
C10 C4 C5 C6 179.4(4) . .
O1 C1 C6 C5 -177.7(4) . .
C2 C1 C6 C5 -0.5(7) . .
C4 C5 C6 C1 0.6(7) . .
C2 C3 C7 C8 122.7(5) . .
C4 C3 C7 C8 -55.6(5) . .
C2 C3 C7 C12 -125.6(5) . .
C4 C3 C7 C12 56.1(5) . .
C12 C7 C8 C17 130.0(5) . .
C3 C7 C8 C17 -118.8(5) . .
C12 C7 C8 C9 -54.6(5) . .
C3 C7 C8 C9 56.7(5) . .
C17 C8 C9 C20 -1.5(7) . .
C7 C8 C9 C20 -177.2(4) . .
C17 C8 C9 C10 175.0(4) . .
C7 C8 C9 C10 -0.7(5) . .
C20 C9 C10 C11 -127.8(5) . .
C8 C9 C10 C11 56.0(5) . .
C20 C9 C10 C4 119.7(5) . .
C8 C9 C10 C4 -56.5(5) . .
C5 C4 C10 C9 -122.3(5) . .
C3 C4 C10 C9 57.6(5) . .
C5 C4 C10 C11 124.9(5) . .
C3 C4 C10 C11 -55.1(5) . .
C9 C10 C11 C16 126.4(5) . .
C4 C10 C11 C16 -122.2(5) . .
C9 C10 C11 C12 -55.4(5) . .
C4 C10 C11 C12 56.0(5) . .
C16 C11 C12 C13 -0.6(6) . .
C10 C11 C12 C13 -178.9(4) . .
C16 C11 C12 C7 177.9(4) . .
C10 C11 C12 C7 -0.4(5) . .
C8 C7 C12 C13 -126.4(4) . .
C3 C7 C12 C13 123.2(5) . .
C8 C7 C12 C11 55.2(5) . .
C3 C7 C12 C11 -55.2(4) . .
C11 C12 C13 C14 0.7(7) . .
C7 C12 C13 C14 -177.6(4) . .
C12 C13 C14 C15 0.0(7) . .
C13 C14 C15 C16 -0.8(7) . .
C12 C11 C16 C15 -0.2(6) . .
C10 C11 C16 C15 177.8(4) . .
C14 C15 C16 C11 0.9(7) . .
C9 C8 C17 C18 -0.1(7) . .
C7 C8 C17 C18 175.0(4) . .
C38 O3 C18 C19 -21.2(7) . .
C38 O3 C18 C17 156.6(4) . .
C8 C17 C18 O3 -176.5(4) . .
C8 C17 C18 C19 1.4(7) . .
O3 C18 C19 C20 176.6(4) . .
C17 C18 C19 C20 -1.1(7) . .
C8 C9 C20 C19 1.8(7) . .
C10 C9 C20 C19 -174.2(4) . .
C18 C19 C20 C9 -0.5(7) . .
C1 O1 C21 C22 178.0(4) . .
O1 C21 C22 C27 102.4(5) . .
O1 C21 C22 C23 -80.6(5) . .
C27 C22 C23 C24 1.4(7) . .
C21 C22 C23 C24 -175.6(4) . .
C22 C23 C24 C25 -2.3(7) . .
C22 C23 C24 C28 175.6(4) . .
C23 C24 C25 C26 1.2(7) . .
C28 C24 C25 C26 -176.6(5) . .
C24 C25 C26 C27 0.6(7) . .
C24 C25 C26 C38 -179.7(4) . 2_666
C34 O2 C27 C22 -80.9(6) . .
C34 O2 C27 C26 105.1(5) . .
C23 C22 C27 O2 -173.5(4) . .
C21 C22 C27 O2 3.6(7) . .
C23 C22 C27 C26 0.5(7) . .
C21 C22 C27 C26 177.5(4) . .
C25 C26 C27 O2 172.6(4) . .
C38 C26 C27 O2 -7.1(7) 2_666 .
C25 C26 C27 C22 -1.5(7) . .
C38 C26 C27 C22 178.8(4) 2_666 .
C25 C24 C28 C29 -137.9(5) . .
C23 C24 C28 C29 44.3(7) . .
C25 C24 C28 C33 44.5(7) . .
C23 C24 C28 C33 -133.3(5) . .
C33 C28 C29 C30 -1.6(8) . .
C24 C28 C29 C30 -179.2(5) . .
C28 C29 C30 C31 2.0(9) . .
C29 C30 C31 C32 -1.0(9) . .
C30 C31 C32 C33 -0.4(9) . .
C31 C32 C33 C28 0.8(8) . .
C29 C28 C33 C32 0.2(8) . .
C24 C28 C33 C32 177.8(5) . .
C27 O2 C34 C35 171.5(5) . .
O2 C34 C35 C36 63.1(7) . .
C34 C35 C36 C37 -175.2(6) . .
C18 O3 C38 C26 -147.5(4) . 2_666
C59 O4 C39 C40 166.1(5) . .
C59 O4 C39 C44 -16.7(7) . .
O4 C39 C40 C41 175.5(5) . .
C44 C39 C40 C41 -1.9(8) . .
C39 C40 C41 C42 0.3(8) . .
C40 C41 C42 C43 1.2(7) . .
C40 C41 C42 C45 -177.3(5) . .
C41 C42 C43 C44 -1.2(7) . .
C45 C42 C43 C44 177.5(4) . .
C41 C42 C43 C48 -179.5(4) . .
C45 C42 C43 C48 -0.9(5) . .
C42 C43 C44 C39 -0.3(7) . .
C48 C43 C44 C39 177.8(4) . .
O4 C39 C44 C43 -175.2(5) . .
C40 C39 C44 C43 1.9(7) . .
C41 C42 C45 C46 123.0(5) . .
C43 C42 C45 C46 -55.5(5) . .
C41 C42 C45 C50 -125.0(5) . .
C43 C42 C45 C50 56.5(5) . .
C42 C45 C46 C55 -122.0(5) . .
C50 C45 C46 C55 126.6(5) . .
C42 C45 C46 C47 55.0(5) . .
C50 C45 C46 C47 -56.4(5) . .
C55 C46 C47 C58 1.4(7) . .
C45 C46 C47 C58 -175.9(4) . .
C55 C46 C47 C48 178.7(4) . .
C45 C46 C47 C48 1.4(5) . .
C58 C47 C48 C49 -128.9(5) . .
C46 C47 C48 C49 53.9(5) . .
C58 C47 C48 C43 119.5(5) . .
C46 C47 C48 C43 -57.7(5) . .
C44 C43 C48 C49 127.1(5) . .
C42 C43 C48 C49 -54.6(5) . .
C44 C43 C48 C47 -121.1(5) . .
C42 C43 C48 C47 57.2(5) . .
C47 C48 C49 C54 127.2(5) . .
C43 C48 C49 C54 -122.4(5) . .
C47 C48 C49 C50 -55.4(5) . .
C43 C48 C49 C50 55.1(5) . .
C54 C49 C50 C51 -0.7(7) . .
C48 C49 C50 C51 -178.3(4) . .
C54 C49 C50 C45 178.3(4) . .
C48 C49 C50 C45 0.7(5) . .
C42 C45 C50 C51 122.7(5) . .
C46 C45 C50 C51 -126.1(5) . .
C42 C45 C50 C49 -56.1(5) . .
C46 C45 C50 C49 55.0(5) . .
C49 C50 C51 C52 1.7(7) . .
C45 C50 C51 C52 -177.1(4) . .
C50 C51 C52 C53 -1.2(7) . .
C51 C52 C53 C54 -0.5(7) . .
C50 C49 C54 C53 -1.0(7) . .
C48 C49 C54 C53 176.3(4) . .
C52 C53 C54 C49 1.5(7) . .
C47 C46 C55 C56 -1.6(7) . .
C45 C46 C55 C56 175.3(4) . .
C46 C55 C56 C57 0.1(7) . .
C76 O6 C57 C56 17.2(7) . .
C76 O6 C57 C58 -160.7(4) . .
C55 C56 C57 O6 -176.2(4) . .
C55 C56 C57 C58 1.6(7) . .
C46 C47 C58 C57 0.3(7) . .
C48 C47 C58 C57 -176.7(4) . .
O6 C57 C58 C47 176.2(4) . .
C56 C57 C58 C47 -1.8(7) . .
C39 O4 C59 C60 174.5(4) . .
O4 C59 C60 C65 65.9(6) . .
O4 C59 C60 C61 -117.7(5) . .
C72 O5 C61 C60 86.7(6) . .
C72 O5 C61 C62 -98.8(5) . .
C65 C60 C61 O5 172.8(4) . .
C59 C60 C61 O5 -3.6(7) . .
C65 C60 C61 C62 -1.7(7) . .
C59 C60 C61 C62 -178.1(4) . .
O5 C61 C62 C63 -172.5(4) . .
C60 C61 C62 C63 2.1(7) . .
O5 C61 C62 C76 5.1(7) . 2_765
C60 C61 C62 C76 179.6(4) . 2_765
C61 C62 C63 C64 -0.7(7) . .
C76 C62 C63 C64 -178.2(5) 2_765 .
C62 C63 C64 C65 -1.0(7) . .
C62 C63 C64 C66 176.4(5) . .
C61 C60 C65 C64 -0.1(7) . .
C59 C60 C65 C64 176.3(4) . .
C63 C64 C65 C60 1.5(7) . .
C66 C64 C65 C60 -176.0(5) . .
C65 C64 C66 C71 -45.5(7) . .
C63 C64 C66 C71 137.1(5) . .
C65 C64 C66 C67 132.1(5) . .
C63 C64 C66 C67 -45.3(7) . .
C71 C66 C67 C68 2.3(8) . .
C64 C66 C67 C68 -175.4(5) . .
C66 C67 C68 C69 -2.2(9) . .
C67 C68 C69 C70 0.6(10) . .
C68 C69 C70 C71 1.0(10) . .
C69 C70 C71 C66 -1.0(9) . .
C67 C66 C71 C70 -0.7(8) . .
C64 C66 C71 C70 177.0(5) . .
C61 O5 C72 C73 -178.9(5) . .
O5 C72 C73 C74 -61.8(10) . .
C72 C73 C74 C75 178.9(7) . .
C57 O6 C76 C62 153.4(4) . 2_765
